data_7704480
loop_
_publ_author_name
'Kindervater, Marcus B.'
'Hynes, Toren'
'Marczenko, Katherine M.'
'Chitnis, Saurabh S.'

_publ_section_title
;
 Squeezing Bi: PNP and P<sub>2</sub>N<sub>3</sub> pincer complexes of
 bismuth.
;
_journal_issue 45
_journal_name_full 'Dalton transactions (Cambridge, England : 2003)'
_journal_page_first 16072
_journal_page_last 16076
_journal_paper_doi 10.1039/d0dt01413c
_journal_volume 49
_journal_year 2020
_chemical_formula_moiety 'C48 H38 Bi Cl2 N3 P2, 2(C H2 Cl2)'
_chemical_formula_sum 'C50 H42 Bi Cl6 N3 P2'
_chemical_formula_weight 1168.48
_space_group_crystal_system monoclinic
_space_group_IT_number 14
_space_group_name_Hall '-P 2yn'
_space_group_name_H-M_alt 'P 1 21/n 1'
_atom_sites_solution_hydrogens geom
_audit_block_doi 10.5517/ccdc.csd.cc251q98
_audit_creation_date 2020-04-17
_audit_creation_method
;
Olex2 1.2
(compiled 2018.05.29 svn.r3508 for OlexSys, GUI svn.r5506)
;
_audit_update_record
;
2020-04-17 deposited with the CCDC.	2020-05-12 downloaded from the CCDC.
;
_cell_angle_alpha 90
_cell_angle_beta 102.452(2)
_cell_angle_gamma 90
_cell_formula_units_Z 4
_cell_length_a 17.475(3)
_cell_length_b 15.809(2)
_cell_length_c 17.557(3)
_cell_measurement_reflns_used 3754
_cell_measurement_temperature 125(2)
_cell_measurement_theta_max 24.28
_cell_measurement_theta_min 2.26
_cell_volume 4736.2(13)
_computing_cell_refinement 'SAINT V8.38A (?, 2016)'
_computing_data_reduction 'SAINT V8.38A (?, 2016)'
_computing_molecular_graphics 'Olex2 (Dolomanov et al., 2009)'
_computing_publication_material 'Olex2 (Dolomanov et al., 2009)'
_computing_structure_refinement 'XL (Sheldrick, 2008)'
_computing_structure_solution 'XT (Sheldrick, 2015)'
_diffrn_ambient_temperature 125.03
_diffrn_measured_fraction_theta_full 0.999
_diffrn_measured_fraction_theta_max 0.960
_diffrn_measurement_device_type 'Bruker APEX-II CCD'
_diffrn_measurement_method '\f and \w scans'
_diffrn_radiation_type MoK\a
_diffrn_radiation_wavelength 0.71073
_diffrn_reflns_av_R_equivalents 0.0807
_diffrn_reflns_av_unetI/netI 0.1069
_diffrn_reflns_Laue_measured_fraction_full 0.999
_diffrn_reflns_Laue_measured_fraction_max 0.960
_diffrn_reflns_limit_h_max 14
_diffrn_reflns_limit_h_min -23
_diffrn_reflns_limit_k_max 21
_diffrn_reflns_limit_k_min -21
_diffrn_reflns_limit_l_max 23
_diffrn_reflns_limit_l_min -21
_diffrn_reflns_number 33698
_diffrn_reflns_point_group_measured_fraction_full 0.999
_diffrn_reflns_point_group_measured_fraction_max 0.960
_diffrn_reflns_theta_full 25.242
_diffrn_reflns_theta_max 28.727
_diffrn_reflns_theta_min 1.491
_exptl_absorpt_coefficient_mu 4.168
_exptl_absorpt_correction_T_max 0.7458
_exptl_absorpt_correction_T_min 0.5673
_exptl_absorpt_correction_type none
_exptl_absorpt_process_details
;
SADABS-2016/2 (Bruker,2016/2) was used for absorption correction.
wR2(int) was 0.0792 before and 0.0578 after correction.
The Ratio of minimum to maximum transmission is 0.7607.
The \l/2 correction factor is Not present.
;
_exptl_crystal_colour 'clear red'
_exptl_crystal_colour_lustre clear
_exptl_crystal_colour_primary red
_exptl_crystal_density_diffrn 1.639
_exptl_crystal_description block
_exptl_crystal_F_000 2312
_exptl_crystal_size_max 0.105
_exptl_crystal_size_mid 0.099
_exptl_crystal_size_min 0.089
_refine_diff_density_max 1.979
_refine_diff_density_min -1.868
_refine_diff_density_rms 0.177
_refine_ls_extinction_method none
_refine_ls_goodness_of_fit_ref 0.940
_refine_ls_hydrogen_treatment constr
_refine_ls_matrix_type full
_refine_ls_number_parameters 559
_refine_ls_number_reflns 11777
_refine_ls_number_restraints 0
_refine_ls_restrained_S_all 0.940
_refine_ls_R_factor_all 0.0968
_refine_ls_R_factor_gt 0.0469
_refine_ls_shift/su_max 0.002
_refine_ls_shift/su_mean 0.000
_refine_ls_structure_factor_coef Fsqd
_refine_ls_weighting_details 'w=1/[\s^2^(Fo^2^)+(0.0336P)^2^] where P=(Fo^2^+2Fc^2^)/3'
_refine_ls_weighting_scheme calc
_refine_ls_wR_factor_gt 0.0836
_refine_ls_wR_factor_ref 0.0990
_reflns_Friedel_coverage 0.000
_reflns_number_gt 7210
_reflns_number_total 11777
_reflns_threshold_expression 'I > 2\s(I)'
_cod_data_source_file d0dt01413c2.cif
_cod_data_source_block mk-2
_cod_depositor_comments 'Adding full bibliography for 7704479--7704480.cif.'
_cod_original_cell_volume 4736.0(12)
_cod_database_code 7704480
_shelx_shelxl_version_number 2018/3
_shelx_space_group_comment
;
The symmetry employed for this shelxl refinement is uniquely defined
by the following loop, which should always be used as a source of
symmetry information in preference to the above space-group names.
They are only intended as comments.
;
_shelx_estimated_absorpt_t_max 0.708
_shelx_estimated_absorpt_t_min 0.669
_olex2_refinement_description
;
1. Fixed Uiso
 At 1.2 times of:
  All C(H) groups, All C(H,H) groups
2.a Secondary CH2 refined with riding coordinates:
 C50(H50A,H50B), C49(H49A,H49B)
2.b Aromatic/amide H refined with riding coordinates:
 C8(H8), C2(H2), C5(H5), C20(H20), C9(H9), C42(H42), C11(H11), C17(H17),
 C14(H14), C22(H22), C18(H18), C16(H16), C21(H21), C23(H23), C48(H48), C3(H3),
 C28(H28), C46(H46), C47(H47), C10(H10), C26(H26), C15(H15), C4(H4), C24(H24),
 C29(H29), C44(H44), C27(H27), C36(H36), C30(H30), C41(H41), C45(H45), C38(H38),
  C32(H32), C33(H33), C35(H35), C34(H34), C39(H39), C40(H40)
;
_olex2_submission_special_instructions 'No special instructions were received'

loop_
_space_group_symop_operation_xyz
'x, y, z'
'-x+1/2, y+1/2, -z+1/2'
'-x, -y, -z'
'x-1/2, -y-1/2, z-1/2'

loop_
_atom_site_label
_atom_site_type_symbol
_atom_site_fract_x
_atom_site_fract_y
_atom_site_fract_z
_atom_site_U_iso_or_equiv
_atom_site_adp_type
_atom_site_occupancy
_atom_site_site_symmetry_order
_atom_site_calc_flag
_atom_site_refinement_flags_posn
_atom_site_refinement_flags_adp
_atom_site_refinement_flags_occupancy
_atom_site_disorder_assembly
_atom_site_disorder_group
Bi1 Bi 0.50139(2) 0.27562(2) 0.75405(2) 0.01490(6) Uani 1 1 d . . . . .
P1 P 0.32571(9) 0.39052(9) 0.72627(8) 0.0151(3) Uani 1 1 d . . . . .
Cl2 Cl 0.44613(9) 0.18541(10) 0.62164(8) 0.0256(3) Uani 1 1 d . . . . .
P2 P 0.67863(9) 0.18504(9) 0.73682(8) 0.0170(3) Uani 1 1 d . . . . .
Cl1 Cl 0.55631(9) 0.35443(9) 0.89158(8) 0.0261(3) Uani 1 1 d . . . . .
Cl4 Cl 0.53620(10) 0.56455(10) 0.93021(9) 0.0372(4) Uani 1 1 d . . . . .
Cl5 Cl 0.57799(10) 0.16548(13) 0.28263(11) 0.0483(5) Uani 1 1 d . . . . .
Cl3 Cl 0.55913(14) 0.73231(11) 0.87532(10) 0.0541(6) Uani 1 1 d . . . . .
Cl6 Cl 0.56813(14) 0.08594(15) 0.42885(11) 0.0726(7) Uani 1 1 d . . . . .
N2 N 0.4655(3) 0.1756(3) 0.8230(2) 0.0155(10) Uani 1 1 d . . . . .
N1 N 0.3717(3) 0.3073(3) 0.7654(2) 0.0155(10) Uani 1 1 d . . . . .
N3 N 0.6035(3) 0.1751(3) 0.7744(2) 0.0156(10) Uani 1 1 d . . . . .
C8 C 0.4839(3) 0.0246(3) 0.8586(3) 0.0182(13) Uani 1 1 d . . . . .
H8 H 0.433050 0.021949 0.869706 0.022 Uiso 1 1 calc R . . . .
C7 C 0.5094(3) 0.1008(3) 0.8319(3) 0.0137(12) Uani 1 1 d . . . . .
C6 C 0.4009(3) 0.1915(3) 0.8558(3) 0.0158(12) Uani 1 1 d . . . . .
C25 C 0.3947(3) 0.4510(3) 0.6859(3) 0.0170(12) Uani 1 1 d . . . . .
C2 C 0.2795(3) 0.2678(4) 0.8491(3) 0.0224(13) Uani 1 1 d . . . . .
H2 H 0.242099 0.307816 0.823577 0.027 Uiso 1 1 calc R . . . .
C5 C 0.3873(3) 0.1504(3) 0.9220(3) 0.0188(13) Uani 1 1 d . . . . .
H5 H 0.425045 0.111579 0.949151 0.023 Uiso 1 1 calc R . . . .
C43 C 0.7659(3) 0.2068(3) 0.8108(3) 0.0196(13) Uani 1 1 d . . . . .
C1 C 0.3486(3) 0.2570(3) 0.8224(3) 0.0169(13) Uani 1 1 d . . . . .
C20 C 0.2237(3) 0.5076(3) 0.7688(3) 0.0213(13) Uani 1 1 d . . . . .
H20 H 0.192748 0.500287 0.717646 0.026 Uiso 1 1 calc R . . . .
C31 C 0.6650(3) 0.2756(4) 0.6729(3) 0.0200(13) Uani 1 1 d . . . . .
C9 C 0.5308(3) -0.0472(3) 0.8695(3) 0.0193(13) Uani 1 1 d . . . . .
H9 H 0.511825 -0.097882 0.887777 0.023 Uiso 1 1 calc R . . . .
C12 C 0.5824(3) 0.1002(3) 0.8103(3) 0.0171(12) Uani 1 1 d . . . . .
C42 C 0.6312(4) 0.0512(4) 0.6385(3) 0.0271(15) Uani 1 1 d . . . . .
H42 H 0.579726 0.069462 0.640072 0.033 Uiso 1 1 calc R . . . .
C19 C 0.2919(3) 0.4601(3) 0.7927(3) 0.0158(12) Uani 1 1 d . . . . .
C13 C 0.2450(3) 0.3664(3) 0.6460(3) 0.0155(12) Uani 1 1 d . . . . .
C11 C 0.6305(3) 0.0288(4) 0.8237(3) 0.0212(13) Uani 1 1 d . . . . .
H11 H 0.681203 0.030622 0.812269 0.025 Uiso 1 1 calc R . . . .
C17 C 0.1515(4) 0.4074(4) 0.5303(3) 0.0242(14) Uani 1 1 d . . . . .
H17 H 0.129880 0.449230 0.492899 0.029 Uiso 1 1 calc R . . . .
C14 C 0.2131(3) 0.2855(3) 0.6403(3) 0.0217(13) Uani 1 1 d . . . . .
H14 H 0.234352 0.243620 0.677755 0.026 Uiso 1 1 calc R . . . .
C22 C 0.2456(4) 0.5747(4) 0.8940(3) 0.0256(14) Uani 1 1 d . . . . .
H22 H 0.229731 0.613827 0.928716 0.031 Uiso 1 1 calc R . . . .
C18 C 0.2149(3) 0.4274(4) 0.5906(3) 0.0195(13) Uani 1 1 d . . . . .
H18 H 0.237384 0.482303 0.593825 0.023 Uiso 1 1 calc R . . . .
C16 C 0.1199(3) 0.3265(4) 0.5248(3) 0.0257(14) Uani 1 1 d . . . . .
H16 H 0.077402 0.312598 0.483053 0.031 Uiso 1 1 calc R . . . .
C21 C 0.2006(3) 0.5653(4) 0.8185(3) 0.0242(14) Uani 1 1 d . . . . .
H21 H 0.154586 0.598236 0.801515 0.029 Uiso 1 1 calc R . . . .
C23 C 0.3130(4) 0.5276(4) 0.9188(3) 0.0255(15) Uani 1 1 d . . . . .
H23 H 0.343123 0.534239 0.970352 0.031 Uiso 1 1 calc R . . . .
C48 C 0.7599(3) 0.2027(3) 0.8885(3) 0.0217(14) Uani 1 1 d . . . . .
H48 H 0.711869 0.186516 0.901424 0.026 Uiso 1 1 calc R . . . .
C3 C 0.2633(3) 0.2224(4) 0.9112(3) 0.0227(13) Uani 1 1 d . . . . .
H3 H 0.215224 0.230240 0.927315 0.027 Uiso 1 1 calc R . . . .
C28 C 0.5042(4) 0.5395(4) 0.6248(4) 0.0290(15) Uani 1 1 d . . . . .
H28 H 0.541435 0.569860 0.603290 0.035 Uiso 1 1 calc R . . . .
C46 C 0.8939(4) 0.2461(4) 0.9283(4) 0.0283(16) Uani 1 1 d . . . . .
H46 H 0.937859 0.259002 0.968827 0.034 Uiso 1 1 calc R . . . .
C47 C 0.8243(4) 0.2223(4) 0.9465(3) 0.0281(15) Uani 1 1 d . . . . .
H47 H 0.820481 0.219296 0.999561 0.034 Uiso 1 1 calc R . . . .
C10 C 0.6050(3) -0.0453(3) 0.8537(3) 0.0211(13) Uani 1 1 d . . . . .
H10 H 0.638086 -0.093570 0.863176 0.025 Uiso 1 1 calc R . . . .
C26 C 0.4170(3) 0.4221(4) 0.6190(3) 0.0194(13) Uani 1 1 d . . . . .
H26 H 0.394278 0.372123 0.593714 0.023 Uiso 1 1 calc R . . . .
C15 C 0.1505(4) 0.2660(4) 0.5802(3) 0.0272(15) Uani 1 1 d . . . . .
H15 H 0.128343 0.210862 0.576770 0.033 Uiso 1 1 calc R . . . .
C4 C 0.3182(4) 0.1656(4) 0.9492(3) 0.0252(14) Uani 1 1 d . . . . .
H4 H 0.309621 0.136617 0.994018 0.030 Uiso 1 1 calc R . . . .
C24 C 0.3369(3) 0.4706(4) 0.8685(3) 0.0224(14) Uani 1 1 d . . . . .
H24 H 0.383604 0.438736 0.885390 0.027 Uiso 1 1 calc R . . . .
C29 C 0.4828(4) 0.5695(4) 0.6907(4) 0.0362(18) Uani 1 1 d . . . . .
H29 H 0.505502 0.619959 0.715091 0.043 Uiso 1 1 calc R . . . .
C44 C 0.8360(3) 0.2339(4) 0.7928(3) 0.0252(14) Uani 1 1 d . . . . .
H44 H 0.839564 0.240364 0.739900 0.030 Uiso 1 1 calc R . . . .
C27 C 0.4723(4) 0.4663(4) 0.5897(3) 0.0256(14) Uani 1 1 d . . . . .
H27 H 0.488437 0.445835 0.544752 0.031 Uiso 1 1 calc R . . . .
C36 C 0.6832(3) 0.3559(4) 0.7041(4) 0.0305(16) Uani 1 1 d . . . . .
H36 H 0.699196 0.363061 0.758973 0.037 Uiso 1 1 calc R . . . .
C30 C 0.4275(4) 0.5253(4) 0.7214(3) 0.0273(15) Uani 1 1 d . . . . .
H30 H 0.412056 0.545821 0.766651 0.033 Uiso 1 1 calc R . . . .
C37 C 0.6953(4) 0.0960(4) 0.6789(3) 0.0238(14) Uani 1 1 d . . . . .
C41 C 0.6414(4) -0.0198(4) 0.5957(3) 0.0330(17) Uani 1 1 d . . . . .
H41 H 0.597202 -0.050228 0.568126 0.040 Uiso 1 1 calc R . . . .
C45 C 0.8999(4) 0.2511(4) 0.8517(4) 0.0295(16) Uani 1 1 d . . . . .
H45 H 0.948358 0.266595 0.839372 0.035 Uiso 1 1 calc R . . . .
C38 C 0.7708(4) 0.0677(4) 0.6768(4) 0.0296(15) Uani 1 1 d . . . . .
H38 H 0.815137 0.097094 0.705578 0.035 Uiso 1 1 calc R . . . .
C50 C 0.5667(4) 0.6676(4) 0.9579(3) 0.0368(18) Uani 1 1 d . . . . .
H50A H 0.621708 0.666680 0.987602 0.044 Uiso 1 1 calc R . . . .
H50B H 0.533780 0.691024 0.992249 0.044 Uiso 1 1 calc R . . . .
C49 C 0.5432(4) 0.0781(4) 0.3274(4) 0.0417(18) Uani 1 1 d . . . . .
H49A H 0.485535 0.074752 0.310044 0.050 Uiso 1 1 calc R . . . .
H49B H 0.565807 0.025499 0.310895 0.050 Uiso 1 1 calc R . . . .
C32 C 0.6413(4) 0.2661(4) 0.5929(3) 0.0321(16) Uani 1 1 d . . . . .
H32 H 0.628251 0.211633 0.571018 0.039 Uiso 1 1 calc R . . . .
C33 C 0.6368(4) 0.3362(5) 0.5448(4) 0.045(2) Uani 1 1 d . . . . .
H33 H 0.620059 0.329736 0.489906 0.054 Uiso 1 1 calc R . . . .
C35 C 0.6780(4) 0.4259(4) 0.6549(4) 0.0404(19) Uani 1 1 d . . . . .
H35 H 0.689556 0.480847 0.676105 0.048 Uiso 1 1 calc R . . . .
C34 C 0.6562(4) 0.4149(5) 0.5758(4) 0.043(2) Uani 1 1 d . . . . .
H34 H 0.654490 0.462258 0.542155 0.051 Uiso 1 1 calc R . . . .
C39 C 0.7815(5) -0.0027(4) 0.6331(4) 0.0420(19) Uani 1 1 d . . . . .
H39 H 0.832715 -0.020784 0.630304 0.050 Uiso 1 1 calc R . . . .
C40 C 0.7158(5) -0.0462(4) 0.5934(4) 0.045(2) Uani 1 1 d . . . . .
H40 H 0.722373 -0.095146 0.564090 0.054 Uiso 1 1 calc R . . . .

loop_
_atom_site_aniso_label
_atom_site_aniso_U_11
_atom_site_aniso_U_22
_atom_site_aniso_U_33
_atom_site_aniso_U_23
_atom_site_aniso_U_13
_atom_site_aniso_U_12
Bi1 0.01036(10) 0.01448(10) 0.01906(11) 0.00403(10) 0.00136(7) 0.00067(11)
P1 0.0109(8) 0.0152(7) 0.0172(7) 0.0017(6) -0.0012(6) 0.0012(6)
Cl2 0.0221(8) 0.0321(8) 0.0204(7) -0.0002(6) -0.0001(6) -0.0031(7)
P2 0.0137(8) 0.0181(8) 0.0186(7) 0.0009(6) 0.0020(6) 0.0025(7)
Cl1 0.0285(9) 0.0218(8) 0.0260(8) -0.0030(6) 0.0011(7) -0.0062(7)
Cl4 0.0406(11) 0.0262(9) 0.0398(9) 0.0028(7) -0.0023(8) -0.0105(8)
Cl5 0.0282(10) 0.0625(13) 0.0534(11) -0.0040(10) 0.0068(9) -0.0108(10)
Cl3 0.1018(18) 0.0247(9) 0.0403(10) 0.0087(8) 0.0252(11) 0.0072(11)
Cl6 0.0849(18) 0.0855(17) 0.0338(11) 0.0026(11) -0.0173(11) 0.0032(14)
N2 0.011(2) 0.013(2) 0.022(2) 0.0025(19) 0.003(2) -0.001(2)
N1 0.007(2) 0.020(2) 0.020(2) 0.0066(19) 0.004(2) 0.003(2)
N3 0.012(2) 0.016(2) 0.018(2) -0.0004(19) 0.002(2) 0.004(2)
C8 0.013(3) 0.019(3) 0.020(3) 0.000(2) -0.001(2) 0.000(2)
C7 0.012(3) 0.012(3) 0.015(3) 0.007(2) -0.001(2) -0.002(2)
C6 0.018(3) 0.013(3) 0.016(3) -0.003(2) 0.003(2) -0.006(2)
C25 0.014(3) 0.018(3) 0.017(3) 0.003(2) -0.002(2) -0.004(2)
C2 0.020(3) 0.023(3) 0.025(3) 0.005(3) 0.005(3) 0.003(3)
C5 0.022(3) 0.014(3) 0.020(3) 0.002(2) 0.002(3) 0.002(3)
C43 0.015(3) 0.017(3) 0.025(3) -0.002(2) 0.001(3) 0.002(2)
C1 0.015(3) 0.018(3) 0.015(3) 0.001(2) -0.002(2) -0.003(2)
C20 0.015(3) 0.020(3) 0.027(3) 0.000(3) 0.001(3) 0.002(3)
C31 0.011(3) 0.021(3) 0.029(3) 0.002(3) 0.007(2) 0.002(3)
C9 0.026(4) 0.009(3) 0.020(3) 0.003(2) -0.002(3) -0.001(2)
C12 0.016(3) 0.017(3) 0.018(3) -0.003(2) 0.000(2) 0.003(2)
C42 0.027(4) 0.030(4) 0.024(3) 0.000(3) 0.005(3) 0.004(3)
C19 0.018(3) 0.013(3) 0.016(3) 0.001(2) 0.003(2) 0.000(2)
C13 0.013(3) 0.018(3) 0.015(3) 0.000(2) 0.002(2) 0.000(2)
C11 0.017(3) 0.024(3) 0.020(3) 0.000(2) -0.001(3) 0.004(3)
C17 0.028(4) 0.025(3) 0.016(3) 0.003(2) 0.000(3) 0.007(3)
C14 0.021(3) 0.017(3) 0.023(3) 0.006(2) -0.003(3) 0.003(3)
C22 0.031(4) 0.020(3) 0.029(3) -0.002(3) 0.013(3) -0.001(3)
C18 0.016(3) 0.018(3) 0.022(3) -0.001(2) 0.000(3) 0.000(3)
C16 0.020(3) 0.032(4) 0.023(3) -0.006(3) 0.000(3) 0.000(3)
C21 0.020(3) 0.024(3) 0.028(3) -0.001(3) 0.004(3) 0.009(3)
C23 0.024(4) 0.034(4) 0.016(3) -0.005(3) -0.001(3) -0.001(3)
C48 0.017(3) 0.018(3) 0.030(3) 0.003(2) 0.006(3) 0.003(2)
C3 0.013(3) 0.025(3) 0.034(3) 0.007(3) 0.014(3) -0.002(3)
C28 0.026(4) 0.026(4) 0.037(4) 0.005(3) 0.011(3) -0.012(3)
C46 0.024(4) 0.025(3) 0.029(4) -0.008(3) -0.009(3) 0.003(3)
C47 0.026(4) 0.032(4) 0.024(3) -0.004(3) 0.000(3) -0.001(3)
C10 0.020(3) 0.014(3) 0.028(3) 0.001(2) 0.000(3) 0.005(3)
C26 0.018(3) 0.019(3) 0.019(3) 0.000(2) -0.001(3) 0.001(3)
C15 0.019(3) 0.029(4) 0.029(3) -0.007(3) -0.003(3) -0.003(3)
C4 0.032(4) 0.021(3) 0.025(3) 0.005(3) 0.010(3) -0.002(3)
C24 0.015(3) 0.025(3) 0.025(3) 0.002(3) -0.001(3) -0.001(3)
C29 0.048(5) 0.029(4) 0.034(4) -0.007(3) 0.016(4) -0.017(3)
C44 0.019(3) 0.027(4) 0.029(3) 0.002(3) 0.004(3) 0.006(3)
C27 0.025(4) 0.031(4) 0.023(3) 0.001(3) 0.010(3) 0.003(3)
C36 0.016(3) 0.029(4) 0.039(4) 0.003(3) -0.010(3) -0.004(3)
C30 0.032(4) 0.024(3) 0.028(3) -0.002(3) 0.011(3) -0.009(3)
C37 0.034(4) 0.020(3) 0.020(3) 0.002(2) 0.012(3) 0.008(3)
C41 0.056(5) 0.021(3) 0.021(3) -0.004(3) 0.006(3) -0.005(3)
C45 0.016(4) 0.023(3) 0.049(4) -0.003(3) 0.006(3) 0.000(3)
C38 0.030(4) 0.022(3) 0.039(4) 0.000(3) 0.014(3) -0.001(3)
C50 0.061(5) 0.017(3) 0.032(4) -0.002(3) 0.010(4) -0.011(3)
C49 0.038(5) 0.041(4) 0.044(4) -0.001(4) 0.004(4) 0.005(4)
C32 0.040(4) 0.030(4) 0.028(3) 0.005(3) 0.012(3) 0.019(3)
C33 0.051(5) 0.060(5) 0.028(4) 0.022(4) 0.015(4) 0.026(4)
C35 0.018(4) 0.030(4) 0.069(5) 0.014(4) 0.001(4) -0.002(3)
C34 0.031(4) 0.039(5) 0.061(5) 0.028(4) 0.018(4) 0.013(4)
C39 0.054(5) 0.025(4) 0.060(5) 0.004(3) 0.041(4) 0.013(4)
C40 0.085(7) 0.023(4) 0.033(4) -0.003(3) 0.026(4) 0.002(4)

loop_
_atom_type_symbol
_atom_type_description
_atom_type_scat_dispersion_real
_atom_type_scat_dispersion_imag
_atom_type_scat_source
C C 0.0033 0.0016 'International Tables Vol C Tables 4.2.6.8 and 6.1.1.4'
H H 0.0000 0.0000 'International Tables Vol C Tables 4.2.6.8 and 6.1.1.4'
Bi Bi -4.1077 10.2566 'International Tables Vol C Tables 4.2.6.8 and 6.1.1.4'
Cl Cl 0.1484 0.1585 'International Tables Vol C Tables 4.2.6.8 and 6.1.1.4'
N N 0.0061 0.0033 'International Tables Vol C Tables 4.2.6.8 and 6.1.1.4'
P P 0.1023 0.0942 'International Tables Vol C Tables 4.2.6.8 and 6.1.1.4'

loop_
_citation_id
_citation_doi
_citation_year
1 10.26434/chemrxiv.12149502 2020

loop_
_geom_angle_atom_site_label_1
_geom_angle_atom_site_label_2
_geom_angle_atom_site_label_3
_geom_angle
_geom_angle_site_symmetry_1
_geom_angle_site_symmetry_3
_geom_angle_publ_flag
Cl1 Bi1 Cl2 175.75(4) . . ?
N2 Bi1 Cl2 90.15(12) . . ?
N2 Bi1 Cl1 85.82(12) . . ?
N2 Bi1 N1 73.16(16) . . ?
N2 Bi1 N3 73.96(16) . . ?
N1 Bi1 Cl2 90.76(11) . . ?
N1 Bi1 Cl1 89.36(11) . . ?
N3 Bi1 Cl2 83.91(11) . . ?
N3 Bi1 Cl1 93.66(11) . . ?
N3 Bi1 N1 146.65(15) . . ?
N1 P1 C25 106.6(2) . . ?
N1 P1 C19 115.2(2) . . ?
N1 P1 C13 113.2(2) . . ?
C25 P1 C13 106.3(2) . . ?
C19 P1 C25 105.8(3) . . ?
C19 P1 C13 109.0(3) . . ?
N3 P2 C43 111.3(2) . . ?
N3 P2 C31 109.0(2) . . ?
N3 P2 C37 113.9(3) . . ?
C31 P2 C43 105.9(3) . . ?
C37 P2 C43 109.9(3) . . ?
C37 P2 C31 106.6(3) . . ?
C7 N2 Bi1 117.5(3) . . ?
C6 N2 Bi1 117.2(3) . . ?
C6 N2 C7 125.3(4) . . ?
P1 N1 Bi1 122.2(2) . . ?
C1 N1 Bi1 111.6(3) . . ?
C1 N1 P1 124.8(4) . . ?
P2 N3 Bi1 122.2(2) . . ?
C12 N3 Bi1 111.5(3) . . ?
C12 N3 P2 125.2(4) . . ?
C7 C8 H8 119.1 . . ?
C9 C8 H8 119.1 . . ?
C9 C8 C7 121.8(5) . . ?
N2 C7 C12 118.8(5) . . ?
C8 C7 N2 123.9(5) . . ?
C8 C7 C12 117.3(5) . . ?
N2 C6 C1 117.8(5) . . ?
C5 C6 N2 123.9(5) . . ?
C5 C6 C1 118.2(5) . . ?
C26 C25 P1 119.4(4) . . ?
C26 C25 C30 119.4(5) . . ?
C30 C25 P1 121.2(4) . . ?
C1 C2 H2 118.7 . . ?
C3 C2 H2 118.7 . . ?
C3 C2 C1 122.7(5) . . ?
C6 C5 H5 119.5 . . ?
C6 C5 C4 120.9(5) . . ?
C4 C5 H5 119.5 . . ?
C48 C43 P2 117.6(5) . . ?
C48 C43 C44 119.5(5) . . ?
C44 C43 P2 122.7(4) . . ?
N1 C1 C6 116.6(5) . . ?
C2 C1 N1 125.0(5) . . ?
C2 C1 C6 118.4(5) . . ?
C19 C20 H20 119.6 . . ?
C21 C20 H20 119.6 . . ?
C21 C20 C19 120.8(5) . . ?
C36 C31 P2 119.4(4) . . ?
C32 C31 P2 121.1(5) . . ?
C32 C31 C36 119.4(6) . . ?
C8 C9 H9 119.8 . . ?
C10 C9 C8 120.4(5) . . ?
C10 C9 H9 119.8 . . ?
C7 C12 N3 116.7(5) . . ?
C11 C12 N3 122.8(5) . . ?
C11 C12 C7 120.5(5) . . ?
C37 C42 H42 119.8 . . ?
C41 C42 H42 119.8 . . ?
C41 C42 C37 120.5(6) . . ?
C20 C19 P1 121.0(4) . . ?
C20 C19 C24 119.3(5) . . ?
C24 C19 P1 119.6(4) . . ?
C14 C13 P1 118.9(4) . . ?
C18 C13 P1 121.0(4) . . ?
C18 C13 C14 120.1(5) . . ?
C12 C11 H11 119.6 . . ?
C10 C11 C12 120.8(6) . . ?
C10 C11 H11 119.6 . . ?
C18 C17 H17 120.0 . . ?
C16 C17 H17 120.0 . . ?
C16 C17 C18 120.0(5) . . ?
C13 C14 H14 120.0 . . ?
C15 C14 C13 120.0(5) . . ?
C15 C14 H14 120.0 . . ?
C21 C22 H22 119.7 . . ?
C23 C22 H22 119.7 . . ?
C23 C22 C21 120.5(6) . . ?
C13 C18 C17 119.6(5) . . ?
C13 C18 H18 120.2 . . ?
C17 C18 H18 120.2 . . ?
C17 C16 H16 120.0 . . ?
C15 C16 C17 120.0(6) . . ?
C15 C16 H16 120.0 . . ?
C20 C21 C22 119.3(5) . . ?
C20 C21 H21 120.4 . . ?
C22 C21 H21 120.4 . . ?
C22 C23 H23 119.9 . . ?
C22 C23 C24 120.2(5) . . ?
C24 C23 H23 119.9 . . ?
C43 C48 H48 120.3 . . ?
C47 C48 C43 119.3(6) . . ?
C47 C48 H48 120.3 . . ?
C2 C3 H3 120.7 . . ?
C4 C3 C2 118.6(5) . . ?
C4 C3 H3 120.7 . . ?
C29 C28 H28 119.6 . . ?
C27 C28 H28 119.6 . . ?
C27 C28 C29 120.8(6) . . ?
C47 C46 H46 120.0 . . ?
C47 C46 C45 120.1(6) . . ?
C45 C46 H46 120.0 . . ?
C48 C47 H47 119.6 . . ?
C46 C47 C48 120.8(6) . . ?
C46 C47 H47 119.6 . . ?
C9 C10 C11 118.9(5) . . ?
C9 C10 H10 120.6 . . ?
C11 C10 H10 120.6 . . ?
C25 C26 H26 120.2 . . ?
C27 C26 C25 119.7(5) . . ?
C27 C26 H26 120.2 . . ?
C14 C15 C16 120.3(6) . . ?
C14 C15 H15 119.9 . . ?
C16 C15 H15 119.9 . . ?
C5 C4 H4 119.8 . . ?
C3 C4 C5 120.4(5) . . ?
C3 C4 H4 119.8 . . ?
C19 C24 H24 120.1 . . ?
C23 C24 C19 119.8(5) . . ?
C23 C24 H24 120.1 . . ?
C28 C29 H29 120.4 . . ?
C28 C29 C30 119.3(6) . . ?
C30 C29 H29 120.4 . . ?
C43 C44 H44 120.0 . . ?
C45 C44 C43 120.0(6) . . ?
C45 C44 H44 120.0 . . ?
C28 C27 C26 120.6(6) . . ?
C28 C27 H27 119.7 . . ?
C26 C27 H27 119.7 . . ?
C31 C36 H36 120.0 . . ?
C31 C36 C35 120.0(6) . . ?
C35 C36 H36 120.0 . . ?
C25 C30 H30 119.9 . . ?
C29 C30 C25 120.3(6) . . ?
C29 C30 H30 119.9 . . ?
C42 C37 P2 118.6(5) . . ?
C42 C37 C38 119.1(6) . . ?
C38 C37 P2 122.2(5) . . ?
C42 C41 H41 120.1 . . ?
C40 C41 C42 119.8(7) . . ?
C40 C41 H41 120.1 . . ?
C46 C45 C44 120.2(6) . . ?
C46 C45 H45 119.9 . . ?
C44 C45 H45 119.9 . . ?
C37 C38 H38 119.6 . . ?
C39 C38 C37 120.7(6) . . ?
C39 C38 H38 119.6 . . ?
Cl4 C50 Cl3 110.4(3) . . ?
Cl4 C50 H50A 109.6 . . ?
Cl4 C50 H50B 109.6 . . ?
Cl3 C50 H50A 109.6 . . ?
Cl3 C50 H50B 109.6 . . ?
H50A C50 H50B 108.1 . . ?
Cl5 C49 H49A 109.3 . . ?
Cl5 C49 H49B 109.3 . . ?
Cl6 C49 Cl5 111.5(4) . . ?
Cl6 C49 H49A 109.3 . . ?
Cl6 C49 H49B 109.3 . . ?
H49A C49 H49B 108.0 . . ?
C31 C32 H32 120.1 . . ?
C31 C32 C33 119.8(6) . . ?
C33 C32 H32 120.1 . . ?
C32 C33 H33 119.8 . . ?
C34 C33 C32 120.5(6) . . ?
C34 C33 H33 119.8 . . ?
C36 C35 H35 120.2 . . ?
C34 C35 C36 119.7(7) . . ?
C34 C35 H35 120.2 . . ?
C33 C34 H34 119.7 . . ?
C35 C34 C33 120.6(6) . . ?
C35 C34 H34 119.7 . . ?
C38 C39 H39 120.7 . . ?
C38 C39 C40 118.6(7) . . ?
C40 C39 H39 120.7 . . ?
C41 C40 C39 121.3(6) . . ?
C41 C40 H40 119.3 . . ?
C39 C40 H40 119.3 . . ?

loop_
_geom_bond_atom_site_label_1
_geom_bond_atom_site_label_2
_geom_bond_distance
_geom_bond_site_symmetry_2
_geom_bond_publ_flag
Bi1 Cl2 2.7207(14) . ?
Bi1 Cl1 2.7027(14) . ?
Bi1 N2 2.164(4) . ?
Bi1 N1 2.371(4) . ?
Bi1 N3 2.358(4) . ?
P1 N1 1.616(4) . ?
P1 C25 1.799(6) . ?
P1 C19 1.793(5) . ?
P1 C13 1.806(5) . ?
P2 N3 1.600(5) . ?
P2 C43 1.810(6) . ?
P2 C31 1.802(6) . ?
P2 C37 1.797(6) . ?
Cl4 C50 1.750(6) . ?
Cl5 C49 1.761(7) . ?
Cl3 C50 1.756(6) . ?
Cl6 C49 1.744(7) . ?
N2 C7 1.400(6) . ?
N2 C6 1.397(7) . ?
N1 C1 1.404(7) . ?
N3 C12 1.426(7) . ?
C8 H8 0.9500 . ?
C8 C7 1.400(7) . ?
C8 C9 1.389(7) . ?
C7 C12 1.407(7) . ?
C6 C5 1.396(7) . ?
C6 C1 1.422(7) . ?
C25 C26 1.393(7) . ?
C25 C30 1.393(7) . ?
C2 H2 0.9500 . ?
C2 C1 1.396(8) . ?
C2 C3 1.385(7) . ?
C5 H5 0.9500 . ?
C5 C4 1.411(8) . ?
C43 C48 1.392(7) . ?
C43 C44 1.396(8) . ?
C20 H20 0.9500 . ?
C20 C19 1.395(7) . ?
C20 C21 1.382(7) . ?
C31 C36 1.393(8) . ?
C31 C32 1.384(8) . ?
C9 H9 0.9500 . ?
C9 C10 1.384(8) . ?
C12 C11 1.398(7) . ?
C42 H42 0.9500 . ?
C42 C37 1.385(8) . ?
C42 C41 1.383(8) . ?
C19 C24 1.403(7) . ?
C13 C14 1.391(7) . ?
C13 C18 1.389(7) . ?
C11 H11 0.9500 . ?
C11 C10 1.395(7) . ?
C17 H17 0.9500 . ?
C17 C18 1.394(7) . ?
C17 C16 1.388(8) . ?
C14 H14 0.9500 . ?
C14 C15 1.381(8) . ?
C22 H22 0.9500 . ?
C22 C21 1.396(8) . ?
C22 C23 1.383(8) . ?
C18 H18 0.9500 . ?
C16 H16 0.9500 . ?
C16 C15 1.387(8) . ?
C21 H21 0.9500 . ?
C23 H23 0.9500 . ?
C23 C24 1.387(8) . ?
C48 H48 0.9500 . ?
C48 C47 1.381(8) . ?
C3 H3 0.9500 . ?
C3 C4 1.377(8) . ?
C28 H28 0.9500 . ?
C28 C29 1.375(8) . ?
C28 C27 1.372(8) . ?
C46 H46 0.9500 . ?
C46 C47 1.374(8) . ?
C46 C45 1.374(8) . ?
C47 H47 0.9500 . ?
C10 H10 0.9500 . ?
C26 H26 0.9500 . ?
C26 C27 1.379(8) . ?
C15 H15 0.9500 . ?
C4 H4 0.9500 . ?
C24 H24 0.9500 . ?
C29 H29 0.9500 . ?
C29 C30 1.392(8) . ?
C44 H44 0.9500 . ?
C44 C45 1.376(8) . ?
C27 H27 0.9500 . ?
C36 H36 0.9500 . ?
C36 C35 1.394(8) . ?
C30 H30 0.9500 . ?
C37 C38 1.401(8) . ?
C41 H41 0.9500 . ?
C41 C40 1.373(10) . ?
C45 H45 0.9500 . ?
C38 H38 0.9500 . ?
C38 C39 1.387(8) . ?
C50 H50A 0.9900 . ?
C50 H50B 0.9900 . ?
C49 H49A 0.9900 . ?
C49 H49B 0.9900 . ?
C32 H32 0.9500 . ?
C32 C33 1.386(8) . ?
C33 H33 0.9500 . ?
C33 C34 1.371(10) . ?
C35 H35 0.9500 . ?
C35 C34 1.369(9) . ?
C34 H34 0.9500 . ?
C39 H39 0.9500 . ?
C39 C40 1.391(10) . ?
C40 H40 0.9500 . ?
